data_2211138
loop_
_publ_author_name
'Dakternieks, Dainis'
'Duthie, Andrew'
'Lai, Chian-Sing'
'Tiekink, Edward R. T.'

_publ_section_title
;<i>catena</i>-Poly[[[bis[({-})-<i>O</i>-bornyldithiocarbonato-\k^2^<i>S</i>,<i>S</i>']nickel(II)]-\m-4,4'-bipyridine-\k^2^<i>N</i>:<i>N</i>']
 chloroform disolvate]
;
_journal_coeditor_code NG2122
_journal_issue 11
_journal_name_full 'Acta Crystallographica Section E'
_journal_page_first m3006
_journal_page_last m3008
_journal_paper_doi 10.1107/S1600536806042681
_journal_volume 62
_journal_year 2006
_chemical_formula_iupac '[Ni (C11 H17 O S2)2 (C10 H8 N2)], 2C H Cl3'
_chemical_formula_moiety 'C32 H42 N2 Ni O2 S4, 2C H Cl3'
_chemical_formula_sum 'C34 H44 Cl6 N2 Ni O2 S4'
_chemical_formula_weight 912.36
_chemical_name_systematic
;
catena-Poly[[[bis[(-)-O-bornyldithiocarbonato-\k^2^S,S']nickel(II)]-\m-4,4'-
bipyridine-\k^2^N:N'] chloroform disolvate]
;
_space_group_IT_number 5
_symmetry_cell_setting monoclinic
_symmetry_space_group_name_Hall 'C 2y'
_symmetry_space_group_name_H-M 'C 1 2 1'
_atom_sites_solution_hydrogens geom
_atom_sites_solution_primary direct
_atom_sites_solution_secondary difmap
_audit_creation_method SHELXL-97
_cell_angle_alpha 90
_cell_angle_beta 109.297(2)
_cell_angle_gamma 90
_cell_formula_units_Z 4
_cell_length_a 32.739(2)
_cell_length_b 11.3308(8)
_cell_length_c 11.9635(9)
_cell_measurement_reflns_used 3355
_cell_measurement_temperature 223(2)
_cell_measurement_theta_max 27.2
_cell_measurement_theta_min 2.5
_cell_volume 4188.6(5)
_computing_cell_refinement 'SAINT (Bruker, 2000)'
_computing_data_collection 'SMART (Bruker, 2000)'
_computing_data_reduction SAINT
_computing_molecular_graphics 'ORTEPII (Johnson, 1976) and DIAMOND (Brandenburg, 2006)'
_computing_publication_material SHELXL97
_computing_structure_refinement 'SHELXL97 (Sheldrick, 1997)'
_computing_structure_solution 'PATTY in DIRDIF92 (Beurskens <i>et al.</i>,  1992)'
_diffrn_ambient_temperature 223(2)
_diffrn_measured_fraction_theta_full 0.993
_diffrn_measured_fraction_theta_max 0.993
_diffrn_measurement_device_type 'Bruker SMART CCD'
_diffrn_measurement_method '\f and \w'
_diffrn_radiation_monochromator graphite
_diffrn_radiation_source 'fine-focus sealed tube'
_diffrn_radiation_type MoK\a
_diffrn_radiation_wavelength 0.71069
_diffrn_reflns_av_R_equivalents 0.030
_diffrn_reflns_av_sigmaI/netI 0.070
_diffrn_reflns_limit_h_max 46
_diffrn_reflns_limit_h_min -46
_diffrn_reflns_limit_k_max 15
_diffrn_reflns_limit_k_min -15
_diffrn_reflns_limit_l_max 10
_diffrn_reflns_limit_l_min -16
_diffrn_reflns_number 17757
_diffrn_reflns_theta_full 30.1
_diffrn_reflns_theta_max 30.1
_diffrn_reflns_theta_min 1.3
_diffrn_standards_decay_% 0
_diffrn_standards_number 0
_exptl_absorpt_coefficient_mu 1.078
_exptl_absorpt_correction_T_max 1
_exptl_absorpt_correction_T_min 0.599
_exptl_absorpt_correction_type multi-scan
_exptl_absorpt_process_details '(SADABS; Bruker, 2000)'
_exptl_crystal_colour green
_exptl_crystal_density_diffrn 1.447
_exptl_crystal_density_method 'not measured'
_exptl_crystal_description block
_exptl_crystal_F_000 1888
_exptl_crystal_size_max 0.36
_exptl_crystal_size_mid 0.13
_exptl_crystal_size_min 0.02
_refine_diff_density_max 0.80
_refine_diff_density_min -1.07
_refine_ls_abs_structure_details 'Flack (1983), 4996 Friedel pairs'
_refine_ls_abs_structure_Flack 0.020(17)
_refine_ls_extinction_method none
_refine_ls_goodness_of_fit_ref 1.03
_refine_ls_hydrogen_treatment constr
_refine_ls_matrix_type full
_refine_ls_number_parameters 447
_refine_ls_number_reflns 11449
_refine_ls_number_restraints 1
_refine_ls_restrained_S_all 1.03
_refine_ls_R_factor_all 0.085
_refine_ls_R_factor_gt 0.059
_refine_ls_shift/su_max 0.000
_refine_ls_shift/su_mean 0.000
_refine_ls_structure_factor_coef Fsqd
_refine_ls_weighting_details 'calc w=1/[\s^2^(Fo^2^)+(0.0949P)^2^] where P=(Fo^2^+2Fc^2^)/3'
_refine_ls_weighting_scheme calc
_refine_ls_wR_factor_gt 0.149
_refine_ls_wR_factor_ref 0.165
_reflns_number_gt 8532
_reflns_number_total 11449
_reflns_threshold_expression I>2\s(I)
_cod_data_source_file ng2122.cif
_cod_data_source_block I
_cod_original_sg_symbol_H-M 'C 2'
_cod_database_code 2211138
_cod_database_fobs_code 2211138

loop_
_symmetry_equiv_pos_as_xyz
'x, y, z'
'-x, y, -z'
'x+1/2, y+1/2, z'
'-x+1/2, y+1/2, -z'

loop_
_atom_site_type_symbol
_atom_site_label
_atom_site_fract_x
_atom_site_fract_y
_atom_site_fract_z
_atom_site_U_iso_or_equiv
_atom_site_adp_type
_atom_site_calc_flag
_atom_site_refinement_flags
_atom_site_occupancy
Ni Ni1 0.0000 -0.05582(5) -0.5000 0.01589(17) Uani d S 1
Ni Ni2 0.0000 -0.00247(5) 0.0000 0.01502(16) Uani d S 1
Cl Cl1 -0.09606(7) -0.27674(19) -0.2705(2) 0.0840(6) Uani d . 1
Cl Cl2 -0.13084(9) -0.4363(5) -0.4683(2) 0.1536(17) Uani d . 1
Cl Cl3 -0.09786(9) -0.5241(2) -0.2346(3) 0.1110(9) Uani d . 1
Cl Cl4 -0.37453(9) -0.1757(3) -0.0039(2) 0.1046(9) Uani d . 1
Cl Cl5 -0.41591(6) -0.2085(2) -0.25157(17) 0.0768(6) Uani d . 1
Cl Cl6 -0.32472(7) -0.2504(2) -0.1492(3) 0.1122(9) Uani d . 1
S S1 0.04419(3) -0.06210(11) -0.29225(9) 0.0217(2) Uani d . 1
S S2 0.07460(3) -0.06511(11) -0.49637(9) 0.0222(2) Uani d . 1
S S3 0.07324(3) 0.00694(11) -0.00683(9) 0.0200(2) Uani d . 1
S S4 0.04856(3) 0.00182(11) 0.20710(9) 0.0206(2) Uani d . 1
O O1 0.12583(11) -0.1014(4) -0.2848(3) 0.0414(11) Uani d . 1
O O2 0.12867(9) 0.0334(3) 0.1996(3) 0.0277(8) Uani d . 1
N N1 0.0000 -0.2432(5) -0.5000 0.0191(11) Uani d S 1
N N2 0.0000 -0.8703(5) -0.5000 0.0214(12) Uani d S 1
N N3 0.0000 -0.1879(4) 0.0000 0.0177(11) Uani d S 1
N N4 0.0000 -0.8150(5) 0.0000 0.0193(11) Uani d S 1
C C1 0.08526(14) -0.0785(4) -0.3478(4) 0.0220(9) Uani d . 1
C C2 0.13753(14) -0.1497(5) -0.1670(4) 0.0281(10) Uani d . 1
H H2 0.1124 -0.1491 -0.1386 0.034 Uiso calc R 1
C C3 0.15454(15) -0.2760(5) -0.1671(4) 0.0326(10) Uani d . 1
C C4 0.18946(16) -0.2733(6) -0.2253(5) 0.0436(13) Uani d . 1
H H4A 0.1983 -0.3535 -0.2379 0.052 Uiso calc R 1
H H4B 0.1791 -0.2324 -0.3017 0.052 Uiso calc R 1
C C5 0.22774(17) -0.2049(5) -0.1361(5) 0.0445(13) Uani d . 1
H H5A 0.2538 -0.2540 -0.1083 0.053 Uiso calc R 1
H H5B 0.2344 -0.1325 -0.1714 0.053 Uiso calc R 1
C C6 0.20980(16) -0.1774(5) -0.0356(5) 0.0368(12) Uani d . 1
H H6 0.2322 -0.1589 0.0411 0.044 Uiso calc R 1
C C7 0.17577(16) -0.0818(5) -0.0807(5) 0.0369(11) Uani d . 1
H H7A 0.1860 -0.0193 -0.1215 0.044 Uiso calc R 1
H H7B 0.1678 -0.0470 -0.0158 0.044 Uiso calc R 1
C C8 0.1187(2) -0.3650(6) -0.2212(6) 0.0547(16) Uani d . 1
H H8A 0.1313 -0.4427 -0.2206 0.082 Uiso calc R 1
H H8B 0.1028 -0.3424 -0.3022 0.082 Uiso calc R 1
H H8C 0.0992 -0.3668 -0.1755 0.082 Uiso calc R 1
C C9 0.18216(16) -0.2898(5) -0.0330(4) 0.0345(11) Uani d . 1
C C10 0.15686(19) -0.2793(6) 0.0508(5) 0.0495(14) Uani d . 1
H H10A 0.1761 -0.2900 0.1314 0.074 Uiso calc R 1
H H10B 0.1345 -0.3393 0.0322 0.074 Uiso calc R 1
H H10C 0.1436 -0.2018 0.0428 0.074 Uiso calc R 1
C C11 0.2082(2) -0.4029(6) -0.0028(6) 0.0587(17) Uani d . 1
H H11A 0.2243 -0.4135 -0.0570 0.088 Uiso calc R 1
H H11B 0.1887 -0.4692 -0.0098 0.088 Uiso calc R 1
H H11C 0.2281 -0.3984 0.0777 0.088 Uiso calc R 1
C C12 0.08656(13) 0.0160(4) 0.1410(4) 0.0191(9) Uani d . 1
C C13 0.14544(13) 0.0455(4) 0.3289(4) 0.0240(9) Uani d . 1
H H13 0.1323 -0.0150 0.3662 0.029 Uiso calc R 1
C C14 0.19461(14) 0.0304(4) 0.3702(4) 0.0331(10) Uani d . 1
C C15 0.21177(16) 0.1153(6) 0.2980(5) 0.0498(16) Uani d . 1
H H15A 0.1954 0.1080 0.2133 0.060 Uiso calc R 1
H H15B 0.2424 0.1000 0.3102 0.060 Uiso calc R 1
C C16 0.2056(2) 0.2391(6) 0.3443(6) 0.0555(17) Uani d . 1
H H16A 0.2334 0.2800 0.3780 0.067 Uiso calc R 1
H H16B 0.1862 0.2878 0.2813 0.067 Uiso calc R 1
C C17 0.18589(17) 0.2104(5) 0.4380(5) 0.0400(13) Uani d . 1
H H17 0.1884 0.2742 0.4964 0.048 Uiso calc R 1
C C18 0.13843(17) 0.1690(5) 0.3722(5) 0.0390(12) Uani d . 1
H H18A 0.1215 0.1654 0.4261 0.047 Uiso calc R 1
H H18B 0.1238 0.2212 0.3057 0.047 Uiso calc R 1
C C19 0.2089(2) -0.0956(5) 0.3674(7) 0.0631(19) Uani d . 1
H H19A 0.1975 -0.1438 0.4171 0.095 Uiso calc R 1
H H19B 0.2403 -0.0993 0.3965 0.095 Uiso calc R 1
H H19C 0.1982 -0.1248 0.2867 0.095 Uiso calc R 1
C C20 0.20766(16) 0.0937(5) 0.4919(4) 0.0352(12) Uani d . 1
C C21 0.1907(2) 0.0376(7) 0.5819(5) 0.0594(18) Uani d . 1
H H21A 0.1595 0.0301 0.5488 0.089 Uiso calc R 1
H H21B 0.1982 0.0866 0.6523 0.089 Uiso calc R 1
H H21C 0.2035 -0.0399 0.6025 0.089 Uiso calc R 1
C C22 0.25620(17) 0.1038(6) 0.5525(5) 0.0529(16) Uani d . 1
H H22A 0.2621 0.1439 0.6278 0.079 Uiso calc R 1
H H22B 0.2687 0.1484 0.5026 0.079 Uiso calc R 1
H H22C 0.2689 0.0255 0.5658 0.079 Uiso calc R 1
C C23 -0.01073(15) -0.3056(5) -0.4186(4) 0.0248(11) Uani d . 1
H H23 -0.0183 -0.2638 -0.3605 0.030 Uiso calc R 1
C C24 -0.01138(16) -0.4264(4) -0.4148(4) 0.0256(10) Uani d . 1
H H24 -0.0193 -0.4657 -0.3558 0.031 Uiso calc R 1
C C25 0.0000 -0.4902(6) -0.5000 0.0221(13) Uani d S 1
C C26 0.0000 -0.6225(6) -0.5000 0.0212(14) Uani d S 1
C C27 -0.02289(16) -0.6863(4) -0.4412(4) 0.0251(11) Uani d . 1
H H27 -0.0392 -0.6469 -0.4012 0.030 Uiso calc R 1
C C28 -0.02141(15) -0.8101(4) -0.4420(4) 0.0220(10) Uani d . 1
H H28 -0.0362 -0.8522 -0.3995 0.026 Uiso calc R 1
C C29 -0.01979(15) -0.2518(4) 0.0635(4) 0.0247(11) Uani d . 1
H H29 -0.0338 -0.2109 0.1089 0.030 Uiso calc R 1
C C30 -0.02039(16) -0.3714(4) 0.0648(4) 0.0244(11) Uani d . 1
H H30 -0.0348 -0.4107 0.1102 0.029 Uiso calc R 1
C C31 0.0000 -0.4373(6) 0.0000 0.0203(13) Uani d S 1
C C32 0.0000 -0.5677(6) 0.0000 0.0190(12) Uani d S 1
C C33 -0.00751(16) -0.6329(4) 0.0897(4) 0.0254(10) Uani d . 1
H H33 -0.0127 -0.5936 0.1529 0.031 Uiso calc R 1
C C34 -0.00747(16) -0.7553(4) 0.0868(4) 0.0224(10) Uani d . 1
H H34 -0.0129 -0.7973 0.1482 0.027 Uiso calc R 1
C C35 -0.1254(2) -0.4085(8) -0.3245(7) 0.076(2) Uani d . 1
H H35 -0.1546 -0.4016 -0.3173 0.091 Uiso calc R 1
C C36 -0.3756(2) -0.2593(6) -0.1289(7) 0.065(2) Uani d . 1
H H36 -0.3816 -0.3428 -0.1153 0.078 Uiso calc R 1

loop_
_atom_site_aniso_label
_atom_site_aniso_U_11
_atom_site_aniso_U_22
_atom_site_aniso_U_33
_atom_site_aniso_U_12
_atom_site_aniso_U_13
_atom_site_aniso_U_23
Ni1 0.0186(4) 0.0128(4) 0.0173(4) 0.000 0.0074(3) 0.000
Ni2 0.0178(3) 0.0106(3) 0.0172(4) 0.000 0.0065(3) 0.000
Cl1 0.0818(14) 0.0600(10) 0.1241(18) -0.0001(10) 0.0527(13) 0.0096(12)
Cl2 0.0875(17) 0.290(5) 0.0814(17) -0.024(3) 0.0252(14) -0.027(3)
Cl3 0.1148(19) 0.0560(12) 0.129(2) -0.0087(12) -0.0049(15) 0.0095(13)
Cl4 0.1077(18) 0.126(2) 0.0700(13) -0.0482(17) 0.0160(13) -0.0111(14)
Cl5 0.0523(10) 0.1024(16) 0.0633(11) -0.0076(10) 0.0024(8) 0.0082(11)
Cl6 0.0516(11) 0.0906(16) 0.188(3) 0.0042(11) 0.0316(15) -0.0045(17)
S1 0.0212(5) 0.0268(6) 0.0180(5) 0.0025(5) 0.0079(4) 0.0000(5)
S2 0.0210(5) 0.0271(6) 0.0207(5) 0.0010(5) 0.0099(4) 0.0033(5)
S3 0.0207(5) 0.0218(5) 0.0192(5) -0.0008(5) 0.0087(4) -0.0018(5)
S4 0.0200(5) 0.0255(5) 0.0170(5) -0.0003(5) 0.0070(4) 0.0007(5)
O1 0.0189(16) 0.078(3) 0.0273(17) 0.0061(17) 0.0083(14) 0.0211(19)
O2 0.0191(15) 0.0397(19) 0.0254(15) -0.0036(13) 0.0090(13) 0.0011(14)
N1 0.020(3) 0.015(3) 0.023(3) 0.000 0.009(2) 0.000
N2 0.019(3) 0.022(3) 0.020(3) 0.000 0.003(2) 0.000
N3 0.025(3) 0.008(2) 0.021(3) 0.000 0.009(2) 0.000
N4 0.019(3) 0.012(3) 0.027(3) 0.000 0.007(2) 0.000
C1 0.025(2) 0.024(2) 0.021(2) -0.0027(19) 0.0125(17) 0.0033(18)
C2 0.021(2) 0.047(3) 0.0174(19) 0.006(2) 0.0085(17) 0.007(2)
C3 0.027(2) 0.041(3) 0.030(2) -0.001(2) 0.0096(19) -0.002(2)
C4 0.034(3) 0.060(3) 0.043(3) 0.007(3) 0.022(2) -0.007(3)
C5 0.027(3) 0.053(3) 0.053(3) 0.008(2) 0.013(2) 0.004(3)
C6 0.025(2) 0.049(3) 0.029(2) 0.007(2) -0.001(2) 0.002(2)
C7 0.031(2) 0.039(3) 0.038(3) 0.009(2) 0.007(2) 0.002(2)
C8 0.049(4) 0.059(4) 0.058(4) -0.015(3) 0.019(3) -0.015(3)
C9 0.035(3) 0.035(3) 0.035(3) 0.010(2) 0.014(2) 0.002(2)
C10 0.052(3) 0.055(3) 0.043(3) 0.009(3) 0.017(3) 0.019(3)
C11 0.063(4) 0.045(3) 0.069(4) 0.023(3) 0.023(3) 0.011(3)
C12 0.0205(19) 0.016(2) 0.0203(19) -0.0011(17) 0.0063(16) -0.0041(17)
C13 0.019(2) 0.031(2) 0.021(2) -0.0036(17) 0.0056(16) 0.0027(18)
C14 0.019(2) 0.037(2) 0.038(3) -0.0023(18) 0.0010(19) 0.001(2)
C15 0.021(2) 0.086(5) 0.043(3) -0.015(3) 0.010(2) 0.001(3)
C16 0.052(4) 0.048(3) 0.052(3) -0.020(3) -0.001(3) 0.018(3)
C17 0.037(3) 0.034(3) 0.045(3) -0.005(2) 0.007(2) -0.010(2)
C18 0.033(3) 0.038(3) 0.041(3) 0.005(2) 0.006(2) -0.003(2)
C19 0.042(3) 0.043(3) 0.081(5) 0.011(3) -0.012(3) -0.014(3)
C20 0.026(2) 0.046(3) 0.028(2) -0.005(2) 0.0019(19) 0.009(2)
C21 0.050(3) 0.084(5) 0.033(3) -0.031(3) -0.001(2) 0.016(3)
C22 0.031(3) 0.051(3) 0.057(4) -0.013(2) -0.012(2) 0.006(3)
C23 0.025(2) 0.028(3) 0.024(2) 0.001(2) 0.013(2) -0.001(2)
C24 0.037(3) 0.015(2) 0.033(3) -0.001(2) 0.022(2) 0.000(2)
C25 0.024(3) 0.014(3) 0.025(3) 0.000 0.004(3) 0.000
C26 0.026(3) 0.018(3) 0.021(3) 0.000 0.010(3) 0.000
C27 0.034(3) 0.015(2) 0.035(3) 0.003(2) 0.024(2) 0.000(2)
C28 0.036(3) 0.008(2) 0.027(2) -0.0006(18) 0.017(2) 0.0015(18)
C29 0.026(2) 0.024(3) 0.031(3) 0.001(2) 0.018(2) 0.001(2)
C30 0.033(3) 0.016(2) 0.027(2) 0.0001(19) 0.013(2) 0.003(2)
C31 0.022(3) 0.012(3) 0.027(3) 0.000 0.008(3) 0.000
C32 0.025(3) 0.014(3) 0.020(3) 0.000 0.010(3) 0.000
C33 0.037(3) 0.020(3) 0.021(2) 0.000(2) 0.012(2) -0.0057(19)
C34 0.040(3) 0.007(2) 0.027(2) -0.0002(18) 0.020(2) 0.0025(18)
C35 0.049(4) 0.085(5) 0.090(6) -0.005(4) 0.017(4) 0.017(5)
C36 0.053(4) 0.040(3) 0.091(5) -0.013(3) 0.008(4) 0.016(3)

loop_
_atom_type_symbol
_atom_type_description
_atom_type_scat_dispersion_real
_atom_type_scat_dispersion_imag
_atom_type_scat_source
C C 0.0033 0.0016 'International Tables Vol C Tables 4.2.6.8 and 6.1.1.4'
H H 0.0000 0.0000 'International Tables Vol C Tables 4.2.6.8 and 6.1.1.4'
N N 0.0061 0.0033 'International Tables Vol C Tables 4.2.6.8 and 6.1.1.4'
Ni Ni 0.3393 1.1124 'International Tables Vol C Tables 4.2.6.8 and 6.1.1.4'
O O 0.0106 0.0060 'International Tables Vol C Tables 4.2.6.8 and 6.1.1.4'
S S 0.1246 0.1234 'International Tables Vol C Tables 4.2.6.8 and 6.1.1.4'
Cl Cl 0.1484 0.1585 'International Tables Vol C Tables 4.2.6.8 and 6.1.1.4'

loop_
_geom_angle_atom_site_label_1
_geom_angle_atom_site_label_2
_geom_angle_atom_site_label_3
_geom_angle_site_symmetry_1
_geom_angle_site_symmetry_3
_geom_angle
_geom_angle_publ_flag
S1 Ni1 S2 . . 74.05(3) y
S1 Ni1 S1 . 2_554 176.64(7) y
S1 Ni1 S2 . 2_554 105.80(3) y
S2 Ni1 S2 2_554 . 175.03(7) y
S3 Ni2 S4 . . 73.54(3) y
S3 Ni2 S3 . 2 174.96(7) y
S3 Ni2 S4 . 2 106.36(3) y
S4 Ni2 S4 2 . 177.74(7) y
N2 Ni1 N1 1_565 . 180 ?
N2 Ni1 S1 1_565 . 91.68(3) ?
N1 Ni1 S1 . . 88.32(3) ?
N2 Ni1 S1 1_565 2_554 91.68(3) ?
N1 Ni1 S1 . 2_554 88.32(3) ?
N2 Ni1 S2 1_565 2_554 92.48(3) ?
N1 Ni1 S2 . 2_554 87.52(3) ?
S1 Ni1 S2 2_554 . 105.80(3) ?
S1 Ni1 S2 2_554 2_554 74.05(3) ?
N2 Ni1 S2 1_565 . 92.48(3) ?
N1 Ni1 S2 . . 87.52(3) ?
N3 Ni2 N4 . 1_565 180 ?
N3 Ni2 S3 . . 92.52(3) ?
N4 Ni2 S3 1_565 . 87.48(3) ?
N3 Ni2 S3 . 2 92.52(3) ?
N4 Ni2 S3 1_565 2 87.48(3) ?
N3 Ni2 S4 . 2 91.13(3) ?
N4 Ni2 S4 1_565 2 88.87(3) ?
S3 Ni2 S4 2 2 73.54(3) ?
N3 Ni2 S4 . . 91.13(3) ?
N4 Ni2 S4 1_565 . 88.87(3) ?
S3 Ni2 S4 2 . 106.36(3) ?
C1 S1 Ni1 . . 83.30(16) ?
C1 S2 Ni1 . . 83.14(15) ?
C12 S3 Ni2 . . 83.28(14) ?
C12 S4 Ni2 . . 82.03(14) ?
C1 O1 C2 . . 121.8(3) ?
C12 O2 C13 . . 121.9(3) ?
C23 N1 C23 . 2_554 116.3(6) ?
C23 N1 Ni1 . . 121.9(3) ?
C23 N1 Ni1 2_554 . 121.9(3) ?
C28 N2 C28 . 2_554 118.1(5) ?
C28 N2 Ni1 . 1_545 120.9(3) ?
C28 N2 Ni1 2_554 1_545 120.9(3) ?
C29 N3 C29 . 2 115.6(5) ?
C29 N3 Ni2 . . 122.2(3) ?
C29 N3 Ni2 2 . 122.2(3) ?
C34 N4 C34 2 . 118.8(5) ?
C34 N4 Ni2 2 1_545 120.6(3) ?
C34 N4 Ni2 . 1_545 120.6(3) ?
O1 C1 S1 . . 125.2(3) ?
O1 C1 S2 . . 115.8(3) ?
S1 C1 S2 . . 119.0(3) ?
O1 C2 C3 . . 109.4(4) ?
O1 C2 C7 . . 111.2(4) ?
C3 C2 C7 . . 104.6(4) ?
O1 C2 H2 . . 110.5 ?
C3 C2 H2 . . 110.5 ?
C7 C2 H2 . . 110.5 ?
C2 C3 C8 . . 112.9(4) ?
C2 C3 C9 . . 100.3(4) ?
C8 C3 C9 . . 118.2(5) ?
C2 C3 C4 . . 108.0(4) ?
C8 C3 C4 . . 114.1(4) ?
C9 C3 C4 . . 101.8(4) ?
C5 C4 C3 . . 104.6(4) ?
C5 C4 H4A . . 110.8 ?
C3 C4 H4A . . 110.8 ?
C5 C4 H4B . . 110.8 ?
C3 C4 H4B . . 110.8 ?
H4A C4 H4B . . 108.9 ?
C6 C5 C4 . . 102.0(4) ?
C6 C5 H5A . . 111.4 ?
C4 C5 H5A . . 111.4 ?
C6 C5 H5B . . 111.4 ?
C4 C5 H5B . . 111.4 ?
H5A C5 H5B . . 109.2 ?
C5 C6 C7 . . 107.0(4) ?
C5 C6 C9 . . 102.9(4) ?
C7 C6 C9 . . 103.0(4) ?
C5 C6 H6 . . 114.2 ?
C7 C6 H6 . . 114.2 ?
C9 C6 H6 . . 114.2 ?
C6 C7 C2 . . 102.7(4) ?
C6 C7 H7A . . 111.2 ?
C2 C7 H7A . . 111.2 ?
C6 C7 H7B . . 111.2 ?
C2 C7 H7B . . 111.2 ?
H7A C7 H7B . . 109.1 ?
C3 C8 H8A . . 109.5 ?
C3 C8 H8B . . 109.5 ?
H8A C8 H8B . . 109.5 ?
C3 C8 H8C . . 109.5 ?
H8A C8 H8C . . 109.5 ?
H8B C8 H8C . . 109.5 ?
C10 C9 C3 . . 114.6(4) ?
C10 C9 C11 . . 107.4(5) ?
C3 C9 C11 . . 114.6(5) ?
C10 C9 C6 . . 113.5(5) ?
C3 C9 C6 . . 92.3(4) ?
C11 C9 C6 . . 114.2(5) ?
C9 C10 H10A . . 109.5 ?
C9 C10 H10B . . 109.5 ?
H10A C10 H10B . . 109.5 ?
C9 C10 H10C . . 109.5 ?
H10A C10 H10C . . 109.5 ?
H10B C10 H10C . . 109.5 ?
C9 C11 H11A . . 109.5 ?
C9 C11 H11B . . 109.5 ?
H11A C11 H11B . . 109.5 ?
C9 C11 H11C . . 109.5 ?
H11A C11 H11C . . 109.5 ?
H11B C11 H11C . . 109.5 ?
O2 C12 S4 . . 124.0(3) ?
O2 C12 S3 . . 115.1(3) ?
S4 C12 S3 . . 120.8(2) ?
O2 C13 C18 . . 113.3(4) ?
O2 C13 C14 . . 108.5(3) ?
C18 C13 C14 . . 104.6(4) ?
O2 C13 H13 . . 110.1 ?
C18 C13 H13 . . 110.1 ?
C14 C13 H13 . . 110.1 ?
C15 C14 C20 . . 101.6(4) ?
C15 C14 C19 . . 114.3(5) ?
C20 C14 C19 . . 117.9(5) ?
C15 C14 C13 . . 107.0(4) ?
C20 C14 C13 . . 100.7(4) ?
C19 C14 C13 . . 113.7(4) ?
C14 C15 C16 . . 104.8(4) ?
C14 C15 H15A . . 110.8 ?
C16 C15 H15A . . 110.8 ?
C14 C15 H15B . . 110.8 ?
C16 C15 H15B . . 110.8 ?
H15A C15 H15B . . 108.9 ?
C17 C16 C15 . . 102.1(4) ?
C17 C16 H16A . . 111.3 ?
C15 C16 H16A . . 111.3 ?
C17 C16 H16B . . 111.3 ?
C15 C16 H16B . . 111.3 ?
H16A C16 H16B . . 109.2 ?
C16 C17 C20 . . 104.2(5) ?
C16 C17 C18 . . 106.9(5) ?
C20 C17 C18 . . 101.5(4) ?
C16 C17 H17 . . 114.3 ?
C20 C17 H17 . . 114.3 ?
C18 C17 H17 . . 114.3 ?
C13 C18 C17 . . 102.1(4) ?
C13 C18 H18A . . 111.4 ?
C17 C18 H18A . . 111.4 ?
C13 C18 H18B . . 111.4 ?
C17 C18 H18B . . 111.4 ?
H18A C18 H18B . . 109.2 ?
C14 C19 H19A . . 109.5 ?
C14 C19 H19B . . 109.5 ?
H19A C19 H19B . . 109.5 ?
C14 C19 H19C . . 109.5 ?
H19A C19 H19C . . 109.5 ?
H19B C19 H19C . . 109.5 ?
C22 C20 C14 . . 113.8(5) ?
C22 C20 C17 . . 113.8(5) ?
C14 C20 C17 . . 93.3(4) ?
C22 C20 C21 . . 105.4(5) ?
C14 C20 C21 . . 115.0(5) ?
C17 C20 C21 . . 115.7(5) ?
C20 C21 H21A . . 109.5 ?
C20 C21 H21B . . 109.5 ?
H21A C21 H21B . . 109.5 ?
C20 C21 H21C . . 109.5 ?
H21A C21 H21C . . 109.5 ?
H21B C21 H21C . . 109.5 ?
C20 C22 H22A . . 109.5 ?
C20 C22 H22B . . 109.5 ?
H22A C22 H22B . . 109.5 ?
C20 C22 H22C . . 109.5 ?
H22A C22 H22C . . 109.5 ?
H22B C22 H22C . . 109.5 ?
N1 C23 C24 . . 124.2(5) ?
N1 C23 H23 . . 117.9 ?
C24 C23 H23 . . 117.9 ?
C23 C24 C25 . . 118.8(5) ?
C23 C24 H24 . . 120.6 ?
C25 C24 H24 . . 120.6 ?
C24 C25 C24 . 2_554 117.7(6) ?
C24 C25 C26 . . 121.1(3) ?
C24 C25 C26 2_554 . 121.1(3) ?
C27 C26 C27 . 2_554 117.3(6) ?
C27 C26 C25 . . 121.4(3) ?
C27 C26 C25 2_554 . 121.4(3) ?
C28 C27 C26 . . 119.4(4) ?
C28 C27 H27 . . 120.3 ?
C26 C27 H27 . . 120.3 ?
N2 C28 C27 . . 122.9(4) ?
N2 C28 H28 . . 118.6 ?
C27 C28 H28 . . 118.6 ?
C30 C29 N3 . . 123.4(4) ?
C30 C29 H29 . . 118.3 ?
N3 C29 H29 . . 118.3 ?
C29 C30 C31 . . 121.1(5) ?
C29 C30 H30 . . 119.4 ?
C31 C30 H30 . . 119.4 ?
C30 C31 C30 . 2 115.3(6) ?
C30 C31 C32 . . 122.3(3) ?
C30 C31 C32 2 . 122.3(3) ?
C33 C32 C33 . 2 115.8(6) ?
C33 C32 C31 . . 122.1(3) ?
C33 C32 C31 2 . 122.1(3) ?
C32 C33 C34 . . 120.7(5) ?
C32 C33 H33 . . 119.6 ?
C34 C33 H33 . . 119.6 ?
N4 C34 C33 . . 122.0(4) ?
N4 C34 H34 . . 119.0 ?
C33 C34 H34 . . 119.0 ?
Cl3 C35 Cl2 . . 110.2(5) ?
Cl3 C35 Cl1 . . 107.4(4) ?
Cl2 C35 Cl1 . . 112.8(5) ?
Cl3 C35 H35 . . 108.8 ?
Cl2 C35 H35 . . 108.8 ?
Cl1 C35 H35 . . 108.8 ?
Cl5 C36 Cl6 . . 110.9(4) ?
Cl5 C36 Cl4 . . 109.9(4) ?
Cl6 C36 Cl4 . . 109.3(4) ?
Cl5 C36 H36 . . 108.9 ?
Cl6 C36 H36 . . 108.9 ?
Cl4 C36 H36 . . 108.9 ?

loop_
_geom_bond_atom_site_label_1
_geom_bond_atom_site_label_2
_geom_bond_site_symmetry_2
_geom_bond_distance
_geom_bond_publ_flag
Ni1 S1 . 2.4288(10) y
Ni1 S1 2_554 2.4288(10) ?
Ni1 S2 2_554 2.4305(10) ?
Ni1 S2 . 2.4305(10) y
Ni1 N1 . 2.123(5) y
Ni1 N2 1_565 2.102(6) y
Ni2 S3 . 2.4283(10) y
Ni2 S4 . 2.4628(10) y
Ni2 N3 . 2.101(5) y
Ni2 N4 1_565 2.124(5) y
Ni2 S3 2 2.4283(10) ?
Ni2 S4 2 2.4628(10) ?
Cl1 C35 . 1.778(9) ?
Cl2 C35 . 1.699(9) ?
Cl3 C35 . 1.745(8) ?
Cl4 C36 . 1.762(8) ?
Cl5 C36 . 1.716(7) ?
Cl6 C36 . 1.765(7) ?
S1 C1 . 1.695(4) y
S2 C1 . 1.701(4) y
O1 C1 . 1.319(6) y
S3 C12 . 1.679(4) y
S4 C12 . 1.688(4) y
O1 C2 . 1.440(5) ?
O2 C12 . 1.339(5) y
O2 C13 . 1.466(5) ?
N1 C23 . 1.341(6) ?
N1 C23 2_554 1.341(6) ?
N2 C28 . 1.327(5) ?
N2 C28 2_554 1.327(5) ?
N2 Ni1 1_545 2.102(6) ?
N3 C29 . 1.359(5) ?
N3 C29 2 1.359(5) ?
N4 C34 2 1.328(5) ?
N4 C34 . 1.328(5) ?
N4 Ni2 1_545 2.124(5) ?
C2 C3 . 1.535(7) ?
C2 C7 . 1.540(7) ?
C2 H2 . 0.9900 ?
C3 C8 . 1.520(8) ?
C3 C9 . 1.568(7) ?
C3 C4 . 1.522(7) ?
C4 C5 . 1.557(8) ?
C4 H4A . 0.9800 ?
C4 H4B . 0.9800 ?
C5 C6 . 1.535(7) ?
C5 H5A . 0.9800 ?
C5 H5B . 0.9800 ?
C6 C7 . 1.519(7) ?
C6 C9 . 1.569(8) ?
C6 H6 . 0.9900 ?
C7 H7A . 0.9800 ?
C7 H7B . 0.9800 ?
C8 H8A . 0.9700 ?
C8 H8B . 0.9700 ?
C8 H8C . 0.9700 ?
C9 C10 . 1.501(7) ?
C9 C11 . 1.514(8) ?
C10 H10A . 0.9700 ?
C10 H10B . 0.9700 ?
C10 H10C . 0.9700 ?
C11 H11A . 0.9700 ?
C11 H11B . 0.9700 ?
C11 H11C . 0.9700 ?
C13 C18 . 1.535(7) ?
C13 C14 . 1.530(6) ?
C13 H13 . 0.9900 ?
C14 C15 . 1.520(7) ?
C14 C20 . 1.551(7) ?
C14 C19 . 1.506(8) ?
C15 C16 . 1.545(9) ?
C15 H15A . 0.9800 ?
C15 H15B . 0.9800 ?
C16 C17 . 1.504(8) ?
C16 H16A . 0.9800 ?
C16 H16B . 0.9800 ?
C17 C20 . 1.539(8) ?
C17 C18 . 1.564(7) ?
C17 H17 . 0.9900 ?
C18 H18A . 0.9800 ?
C18 H18B . 0.9800 ?
C19 H19A . 0.9700 ?
C19 H19B . 0.9700 ?
C19 H19C . 0.9700 ?
C20 C22 . 1.517(7) ?
C20 C21 . 1.505(7) ?
C21 H21A . 0.9700 ?
C21 H21B . 0.9700 ?
C21 H21C . 0.9700 ?
C22 H22A . 0.9700 ?
C22 H22B . 0.9700 ?
C22 H22C . 0.9700 ?
C23 C24 . 1.370(7) ?
C23 H23 . 0.9400 ?
C24 C25 . 1.397(6) ?
C24 H24 . 0.9400 ?
C25 C24 2_554 1.397(6) ?
C25 C26 . 1.499(9) ?
C26 C27 . 1.388(6) ?
C26 C27 2_554 1.388(6) ?
C27 C28 . 1.404(6) ?
C27 H27 . 0.9400 ?
C28 H28 . 0.9400 ?
C29 C30 . 1.356(7) ?
C29 H29 . 0.9400 ?
C30 C31 . 1.395(6) ?
C30 H30 . 0.9400 ?
C31 C30 2 1.395(6) ?
C31 C32 . 1.477(8) ?
C32 C33 . 1.390(6) ?
C32 C33 2 1.390(6) ?
C33 C34 . 1.388(7) ?
C33 H33 . 0.9400 ?
C34 H34 . 0.9400 ?
C35 H35 . 0.9900 ?
C36 H36 . 0.9900 ?

loop_
_geom_torsion_atom_site_label_1
_geom_torsion_atom_site_label_2
_geom_torsion_atom_site_label_3
_geom_torsion_atom_site_label_4
_geom_torsion_site_symmetry_1
_geom_torsion_site_symmetry_4
_geom_torsion
N2 Ni1 S1 C1 1_565 . -96.54(17)
N1 Ni1 S1 C1 . . 83.46(17)
S2 Ni1 S1 C1 2_554 . 170.40(17)
S2 Ni1 S1 C1 . . -4.44(17)
N2 Ni1 S2 C1 1_565 . 95.46(17)
N1 Ni1 S2 C1 . . -84.54(17)
S1 Ni1 S2 C1 . . 4.43(17)
S1 Ni1 S2 C1 2_554 . -172.09(17)
N3 Ni2 S3 C12 . . -93.82(16)
N4 Ni2 S3 C12 1_565 . 86.18(16)
S4 Ni2 S3 C12 2 . 174.26(16)
S4 Ni2 S3 C12 . . -3.39(16)
N3 Ni2 S4 C12 . . 95.67(16)
N4 Ni2 S4 C12 1_565 . -84.33(16)
S3 Ni2 S4 C12 . . 3.38(16)
S3 Ni2 S4 C12 2 . -171.37(16)
S1 Ni1 N1 C23 . . 51.2(2)
S1 Ni1 N1 C23 2_554 . -128.8(2)
S2 Ni1 N1 C23 2_554 . -54.7(2)
S2 Ni1 N1 C23 . . 125.3(2)
S1 Ni1 N1 C23 . 2_554 -128.8(2)
S1 Ni1 N1 C23 2_554 2_554 51.2(2)
S2 Ni1 N1 C23 2_554 2_554 125.3(2)
S2 Ni1 N1 C23 . 2_554 -54.7(2)
S3 Ni2 N3 C29 . . 143.2(3)
S3 Ni2 N3 C29 2 . -36.8(3)
S4 Ni2 N3 C29 2 . -110.3(3)
S4 Ni2 N3 C29 . . 69.7(3)
S3 Ni2 N3 C29 . 2 -36.8(3)
S3 Ni2 N3 C29 2 2 143.2(3)
S4 Ni2 N3 C29 2 2 69.7(3)
S4 Ni2 N3 C29 . 2 -110.3(3)
C2 O1 C1 S1 . . 19.0(7)
C2 O1 C1 S2 . . -160.9(4)
Ni1 S1 C1 O1 . . -173.0(5)
Ni1 S1 C1 S2 . . 7.0(3)
Ni1 S2 C1 O1 . . 173.0(4)
Ni1 S2 C1 S1 . . -7.0(3)
C1 O1 C2 C3 . . 112.4(5)
C1 O1 C2 C7 . . -132.6(5)
O1 C2 C3 C8 . . -75.9(5)
C7 C2 C3 C8 . . 165.0(4)
O1 C2 C3 C9 . . 157.4(4)
C7 C2 C3 C9 . . 38.3(4)
O1 C2 C3 C4 . . 51.3(5)
C7 C2 C3 C4 . . -67.8(5)
C2 C3 C4 C5 . . 68.8(5)
C8 C3 C4 C5 . . -164.7(5)
C9 C3 C4 C5 . . -36.2(5)
C3 C4 C5 C6 . . 0.5(6)
C4 C5 C6 C7 . . -72.6(5)
C4 C5 C6 C9 . . 35.5(5)
C5 C6 C7 C2 . . 74.2(5)
C9 C6 C7 C2 . . -33.9(5)
O1 C2 C7 C6 . . -120.8(4)
C3 C2 C7 C6 . . -2.8(5)
C2 C3 C9 C10 . . 61.3(5)
C8 C3 C9 C10 . . -61.8(6)
C4 C3 C9 C10 . . 172.3(5)
C2 C3 C9 C11 . . -173.8(5)
C8 C3 C9 C11 . . 63.0(6)
C4 C3 C9 C11 . . -62.8(6)
C2 C3 C9 C6 . . -55.9(4)
C8 C3 C9 C6 . . -179.0(5)
C4 C3 C9 C6 . . 55.2(4)
C5 C6 C9 C10 . . -173.8(4)
C7 C6 C9 C10 . . -62.6(6)
C5 C6 C9 C3 . . -55.6(4)
C7 C6 C9 C3 . . 55.5(4)
C5 C6 C9 C11 . . 62.8(6)
C7 C6 C9 C11 . . 173.9(5)
C13 O2 C12 S4 . . -2.0(6)
C13 O2 C12 S3 . . 178.8(3)
Ni2 S4 C12 O2 . . 175.3(4)
Ni2 S4 C12 S3 . . -5.5(3)
Ni2 S3 C12 O2 . . -175.2(4)
Ni2 S3 C12 S4 . . 5.5(3)
C12 O2 C13 C18 . . -79.6(5)
C12 O2 C13 C14 . . 164.7(4)
O2 C13 C14 C15 . . 52.4(5)
C18 C13 C14 C15 . . -68.8(5)
O2 C13 C14 C20 . . 158.2(4)
C18 C13 C14 C20 . . 37.0(5)
O2 C13 C14 C19 . . -74.7(6)
C18 C13 C14 C19 . . 164.1(5)
C20 C14 C15 C16 . . -34.6(5)
C19 C14 C15 C16 . . -162.7(5)
C13 C14 C15 C16 . . 70.6(5)
C14 C15 C16 C17 . . 0.3(6)
C15 C16 C17 C20 . . 34.9(6)
C15 C16 C17 C18 . . -72.0(5)
O2 C13 C18 C17 . . -119.3(4)
C14 C13 C18 C17 . . -1.3(5)
C16 C17 C18 C13 . . 73.6(5)
C20 C17 C18 C13 . . -35.2(5)
C15 C14 C20 C22 . . -64.7(6)
C19 C14 C20 C22 . . 61.0(6)
C13 C14 C20 C22 . . -174.7(5)
C15 C14 C20 C17 . . 53.1(4)
C19 C14 C20 C17 . . 178.8(5)
C13 C14 C20 C17 . . -56.9(4)
C15 C14 C20 C21 . . 173.5(5)
C19 C14 C20 C21 . . -60.7(7)
C13 C14 C20 C21 . . 63.5(6)
C16 C17 C20 C22 . . 63.3(6)
C18 C17 C20 C22 . . 174.1(5)
C16 C17 C20 C14 . . -54.6(5)
C18 C17 C20 C14 . . 56.3(4)
C16 C17 C20 C21 . . -174.5(5)
C18 C17 C20 C21 . . -63.6(6)
C23 N1 C23 C24 2_554 . -0.2(4)
Ni1 N1 C23 C24 . . 179.8(4)
N1 C23 C24 C25 . . 0.3(7)
C23 C24 C25 C24 . 2_554 -0.2(3)
C23 C24 C25 C26 . . 179.8(3)
C24 C25 C26 C27 . . 19.5(3)
C24 C25 C26 C27 2_554 . -160.5(3)
C24 C25 C26 C27 . 2_554 -160.5(3)
C24 C25 C26 C27 2_554 2_554 19.5(3)
C27 C26 C27 C28 2_554 . 1.0(3)
C25 C26 C27 C28 . . -179.0(3)
C28 N2 C28 C27 2_554 . 1.1(4)
Ni1 N2 C28 C27 1_545 . -178.9(4)
C26 C27 C28 N2 . . -2.2(7)
C29 N3 C29 C30 2 . -0.2(4)
Ni2 N3 C29 C30 . . 179.8(4)
N3 C29 C30 C31 . . 0.4(8)
C29 C30 C31 C30 . 2 -0.2(4)
C29 C30 C31 C32 . . 179.8(4)
C30 C31 C32 C33 . . -20.9(3)
C30 C31 C32 C33 2 . 159.1(3)
C30 C31 C32 C33 . 2 159.1(3)
C30 C31 C32 C33 2 2 -20.9(3)
C33 C32 C33 C34 2 . -0.3(4)
C31 C32 C33 C34 . . 179.7(4)
C34 N4 C34 C33 2 . -0.3(4)
Ni2 N4 C34 C33 1_545 . 179.7(4)
C32 C33 C34 N4 . . 0.6(7)
